data_1551786
loop_
_publ_author_name
'OGAWA, Noriko'
'NAGASE, Hiromasa'
'ENDO, Tomohiro'
'LOFTSSON, Thorsteinn'
'UEDA, Haruhisa'

_publ_section_title
;
 Crystal Structure of Fentanyl Base
;
_journal_name_full 'X-ray Structure Analysis Online'
_journal_page_first 83
_journal_paper_doi 10.2116/xraystruct.25.83
_journal_volume 25
_journal_year 2009
_chemical_formula_moiety 'C22 H28 N2 O '
_chemical_formula_sum 'C22 H28 N2 O'
_chemical_formula_weight 336.48
_space_group_IT_number 14
_space_group_name_Hall '-P 2yn'
_space_group_name_H-M_alt 'P 1 21/n 1'
_symmetry_cell_setting monoclinic
_symmetry_Int_Tables_number 14
_symmetry_space_group_name_Hall '-P 2yn'
_symmetry_space_group_name_H-M 'P 1 21/n 1'
_cell_angle_alpha 90.0000
_cell_angle_beta 104.2037(7)
_cell_angle_gamma 90.0000
_cell_formula_units_Z 4
_cell_length_a 5.69263(10)
_cell_length_b 25.1851(5)
_cell_length_c 13.8608(3)
_cell_measurement_reflns_used 14230
_cell_measurement_temperature 293.1
_cell_measurement_theta_max 68.1
_cell_measurement_theta_min 3.3
_cell_volume 1926.47(7)
_computing_cell_refinement PROCESS-AUTO
_computing_data_collection PROCESS-AUTO
_computing_data_reduction CrystalStructure
_computing_publication_material 'CrystalStructure 3.8'
_computing_structure_refinement CRYSTALS
_computing_structure_solution SIR2004
_diffrn_detector_area_resol_mean 10.00
_diffrn_measured_fraction_theta_full 0.993
_diffrn_measured_fraction_theta_max 0.993
_diffrn_measurement_device_type 'Rigaku RAXIS-RAPID'
_diffrn_measurement_method \w
_diffrn_radiation_type 'Cu K\a'
_diffrn_radiation_wavelength 1.54187
_diffrn_reflns_av_R_equivalents 0.030
_diffrn_reflns_limit_h_max 6
_diffrn_reflns_limit_h_min -6
_diffrn_reflns_limit_k_max 29
_diffrn_reflns_limit_k_min -29
_diffrn_reflns_limit_l_max 16
_diffrn_reflns_limit_l_min -16
_diffrn_reflns_number 19301
_diffrn_reflns_theta_full 68.20
_diffrn_reflns_theta_max 68.20
_exptl_absorpt_coefficient_mu 0.550
_exptl_absorpt_correction_T_max 0.951
_exptl_absorpt_correction_T_min 0.814
_exptl_absorpt_correction_type multi-scan
_exptl_absorpt_process_details
;
   Higashi, T. (1995). Program for Absorption Correction.
   Rigaku Corporation, Tokyo, Japan.
;
_exptl_crystal_colour colorless
_exptl_crystal_density_diffrn 1.160
_exptl_crystal_density_method 'not measured'
_exptl_crystal_description needle
_exptl_crystal_F_000 728.00
_exptl_crystal_size_max 0.40
_exptl_crystal_size_mid 0.16
_exptl_crystal_size_min 0.09
_refine_diff_density_max 0.39
_refine_diff_density_min -0.21
_refine_ls_extinction_method none
_refine_ls_goodness_of_fit_ref 1.001
_refine_ls_hydrogen_treatment refall
_refine_ls_number_parameters 254
_refine_ls_number_reflns 2226
_refine_ls_R_factor_gt 0.0626
_refine_ls_shift/su_max 0.0000
_refine_ls_structure_factor_coef Fsqd
_refine_ls_weighting_details 'w = 1/[0.0075Fo^2^ + 1.0000\s(Fo^2^)]/(4Fo^2^)'
_refine_ls_weighting_scheme calc
_refine_ls_wR_factor_ref 0.1994
_reflns_number_gt 2208
_reflns_number_total 3501
_reflns_threshold_expression F^2^>2.0\s(F^2^)
_cod_data_source_file 25_83_1.cif
_cod_data_source_block fentanyl_base_at_20_degree_Celsius
_cod_original_cell_volume 1926.47(6)
_cod_original_formula_sum 'C22 H28 N2 O '
_cod_database_code 1551786

loop_
_symmetry_equiv_pos_site_id
_symmetry_equiv_pos_as_xyz
1 +X,+Y,+Z
2 1/2-X,1/2+Y,1/2-Z
3 -X,-Y,-Z
4 1/2+X,1/2-Y,1/2+Z

loop_
_atom_site_label
_atom_site_type_symbol
_atom_site_fract_x
_atom_site_fract_y
_atom_site_fract_z
_atom_site_U_iso_or_equiv
_atom_site_adp_type
_atom_site_occupancy
_atom_site_symmetry_multiplicity
_atom_site_calc_flag
_atom_site_refinement_flags
O17 O 0.6703(5) -0.02757(9) 0.68895(17) 0.0850(7) Uani 1.00 1 d .
N1 N 0.0659(4) 0.12201(9) 0.49649(16) 0.0547(6) Uani 1.00 1 d .
N15 N 0.6132(4) 0.05653(9) 0.73569(16) 0.0527(6) Uani 1.00 1 d .
C2 C 0.3187(5) 0.13363(12) 0.4991(2) 0.0583(8) Uani 1.00 1 d .
C3 C 0.4844(5) 0.12464(11) 0.6022(2) 0.0556(7) Uani 1.00 1 d .
C4 C 0.4572(4) 0.06803(10) 0.63569(19) 0.0493(7) Uani 1.00 1 d .
C5 C 0.1924(4) 0.05586(11) 0.6285(2) 0.0546(7) Uani 1.00 1 d .
C6 C 0.0445(5) 0.06630(12) 0.5225(2) 0.0574(8) Uani 1.00 1 d .
C7 C -0.0924(5) 0.13172(13) 0.3964(2) 0.0662(9) Uani 1.00 1 d .
C8 C -0.1366(7) 0.18931(14) 0.3766(2) 0.0830(11) Uani 1.00 1 d .
C9 C -0.3322(6) 0.20440(13) 0.2845(2) 0.0686(9) Uani 1.00 1 d .
C10 C -0.3084(6) 0.25058(13) 0.2355(2) 0.0682(9) Uani 1.00 1 d .
C11 C -0.4915(5) 0.26867(13) 0.1584(2) 0.0686(9) Uani 1.00 1 d .
C12 C -0.7031(5) 0.24009(12) 0.1283(2) 0.0676(9) Uani 1.00 1 d .
C13 C -0.7277(6) 0.19274(14) 0.1726(2) 0.0725(9) Uani 1.00 1 d .
C14 C -0.5418(6) 0.17422(14) 0.2507(2) 0.0765(10) Uani 1.00 1 d .
C16 C 0.7070(5) 0.00646(12) 0.7539(2) 0.0617(8) Uani 1.00 1 d .
C18 C 0.8623(7) -0.00489(14) 0.8575(2) 0.0811(10) Uani 1.00 1 d .
C19 C 1.0380(10) -0.0477(2) 0.8603(3) 0.1376(18) Uani 1.00 1 d .
C20 C 0.6302(5) 0.09502(11) 0.8139(2) 0.0543(7) Uani 1.00 1 d .
C21 C 0.4727(6) 0.09336(15) 0.8749(2) 0.0696(9) Uani 1.00 1 d .
C22 C 0.4893(7) 0.13098(18) 0.9489(2) 0.0904(13) Uani 1.00 1 d .
C23 C 0.6619(8) 0.16997(17) 0.9620(2) 0.0885(12) Uani 1.00 1 d .
C24 C 0.8162(7) 0.17228(14) 0.9016(2) 0.0830(11) Uani 1.00 1 d .
C25 C 0.8017(5) 0.13470(12) 0.8274(2) 0.0656(9) Uani 1.00 1 d .
H2A H 0.3322 0.1702 0.4792 0.068 Uiso 1.00 1 c R
H2B H 0.3713 0.1109 0.4519 0.068 Uiso 1.00 1 c R
H3B H 0.6516 0.1312 0.6011 0.064 Uiso 1.00 1 c R
H3A H 0.4410 0.1493 0.6487 0.064 Uiso 1.00 1 c R
H4 H 0.5100 0.0447 0.5886 0.057 Uiso 1.00 1 c R
H5A H 0.1330 0.0779 0.6748 0.065 Uiso 1.00 1 c R
H5B H 0.1751 0.0190 0.6457 0.065 Uiso 1.00 1 c R
H6B H 0.1019 0.0437 0.4764 0.067 Uiso 1.00 1 c R
H6A H -0.1243 0.0578 0.5175 0.067 Uiso 1.00 1 c R
H7A H -0.2467 0.1142 0.3915 0.077 Uiso 1.00 1 c R
H7B H -0.0196 0.1165 0.3463 0.077 Uiso 1.00 1 c R
H8B H 0.0145 0.2051 0.3704 0.093 Uiso 1.00 1 c R
H8A H -0.1772 0.2052 0.4341 0.093 Uiso 1.00 1 c R
H10 H -0.1672 0.2705 0.2557 0.079 Uiso 1.00 1 c R
H11 H -0.4719 0.3000 0.1258 0.080 Uiso 1.00 1 c R
H12 H -0.8282 0.2529 0.0772 0.077 Uiso 1.00 1 c R
H13 H -0.8704 0.1734 0.1521 0.082 Uiso 1.00 1 c R
H14 H -0.5563 0.1413 0.2790 0.088 Uiso 1.00 1 c R
H18B H 0.9479 0.0273 0.8841 0.092 Uiso 1.00 1 c R
H18A H 0.7581 -0.0147 0.9005 0.093 Uiso 1.00 1 c R
H19A H 0.9661 -0.0813 0.8692 0.151 Uiso 1.00 1 c R
H19B H 1.1774 -0.0418 0.9144 0.151 Uiso 1.00 1 c R
H19C H 1.0864 -0.0479 0.7987 0.151 Uiso 1.00 1 c R
H21 H 0.3557 0.0669 0.8666 0.083 Uiso 1.00 1 c R
H22 H 0.3816 0.1301 0.9896 0.107 Uiso 1.00 1 c R
H23 H 0.6751 0.1946 1.0131 0.100 Uiso 1.00 1 c R
H24 H 0.9311 0.1992 0.9093 0.093 Uiso 1.00 1 c R
H25 H 0.9082 0.1361 0.7862 0.076 Uiso 1.00 1 c R

loop_
_atom_site_aniso_label
_atom_site_aniso_U_11
_atom_site_aniso_U_22
_atom_site_aniso_U_33
_atom_site_aniso_U_12
_atom_site_aniso_U_13
_atom_site_aniso_U_23
O17 0.1186(19) 0.0567(12) 0.0671(14) 0.0176(12) -0.0014(12) -0.0106(11)
N1 0.0524(13) 0.0585(13) 0.0479(12) 0.0010(10) 0.0023(9) 0.0047(10)
N15 0.0581(13) 0.0503(12) 0.0441(11) 0.0049(10) 0.0017(9) -0.0036(9)
C2 0.0565(16) 0.0558(17) 0.0568(16) -0.0063(12) 0.0029(12) 0.0080(13)
C3 0.0546(15) 0.0532(15) 0.0523(15) -0.0049(12) 0.0002(11) 0.0014(12)
C4 0.0519(14) 0.0495(14) 0.0411(13) 0.0012(11) 0.0009(10) -0.0034(11)
C5 0.0562(16) 0.0572(16) 0.0480(15) -0.0053(12) 0.0081(12) -0.0004(12)
C6 0.0539(15) 0.0626(17) 0.0511(15) -0.0081(13) 0.0039(12) 0.0026(13)
C7 0.0635(18) 0.071(2) 0.0577(17) 0.0003(14) 0.0023(14) 0.0004(14)
C8 0.094(2) 0.070(2) 0.068(2) -0.0081(18) -0.0128(18) 0.0035(17)
C9 0.0698(19) 0.0695(19) 0.0584(18) 0.0014(16) 0.0001(14) 0.0055(15)
C10 0.0666(18) 0.0682(18) 0.0628(18) -0.0049(15) 0.0025(14) 0.0105(15)
C11 0.074(2) 0.0633(18) 0.0628(17) 0.0029(15) 0.0061(15) 0.0063(14)
C12 0.0688(19) 0.0644(18) 0.0587(17) 0.0072(15) -0.0050(14) 0.0053(15)
C13 0.0638(18) 0.079(2) 0.0635(18) -0.0076(16) -0.0059(14) 0.0092(16)
C14 0.081(2) 0.075(2) 0.0654(19) -0.0069(17) 0.0022(16) 0.0223(16)
C16 0.0705(18) 0.0564(16) 0.0537(15) 0.0092(14) 0.0065(13) 0.0004(14)
C18 0.097(2) 0.070(2) 0.0634(19) 0.0198(19) -0.0039(17) 0.0043(16)
C19 0.182(5) 0.101(3) 0.093(3) 0.061(3) -0.035(3) -0.009(2)
C20 0.0549(15) 0.0555(16) 0.0457(13) 0.0109(12) -0.0005(11) -0.0079(12)
C21 0.0656(19) 0.086(2) 0.0555(17) 0.0034(16) 0.0115(14) -0.0040(16)
C22 0.085(2) 0.120(3) 0.062(2) 0.031(2) 0.0105(17) -0.021(2)
C23 0.098(2) 0.091(2) 0.060(2) 0.036(2) -0.0126(19) -0.0262(18)
C24 0.086(2) 0.068(2) 0.079(2) 0.0060(17) -0.0118(19) -0.0255(18)
C25 0.0601(17) 0.0689(19) 0.0599(17) -0.0014(14) -0.0001(13) -0.0097(14)

loop_
_atom_type_symbol
_atom_type_description
_atom_type_scat_dispersion_real
_atom_type_scat_dispersion_imag
_atom_type_scat_source
C C 0.018 0.009
;
International Tables for Crystallography
(1992, Vol. C, Tables 4.2.6.8 and 6.1.1.4)
;
H H 0.000 0.000
;
International Tables for Crystallography
(1992, Vol. C, Table 6.1.1.4)
;
O O 0.049 0.032
;
International Tables for Crystallography
(1992, Vol. C, Tables 4.2.6.8 and 6.1.1.4)
;
N N 0.031 0.018
;
International Tables for Crystallography
(1992, Vol. C, Tables 4.2.6.8 and 6.1.1.4)
;

loop_
_geom_angle_atom_site_label_1
_geom_angle_atom_site_label_2
_geom_angle_atom_site_label_3
_geom_angle
_geom_angle_publ_flag
C(2) N(1) C(6) 109.1(2) yes
C(2) N(1) C(7) 111.1(2) yes
C(6) N(1) C(7) 108.8(2) yes
C(4) N(15) C(16) 118.1(2) yes
C(4) N(15) C(20) 119.2(2) yes
C(16) N(15) C(20) 122.0(2) yes
N(1) C(2) C(3) 111.9(2) yes
C(2) C(3) C(4) 109.9(2) yes
N(15) C(4) C(3) 112.8(2) yes
N(15) C(4) C(5) 112.3(2) yes
C(3) C(4) C(5) 110.1(2) yes
C(4) C(5) C(6) 109.4(2) yes
N(1) C(6) C(5) 110.1(2) yes
N(1) C(7) C(8) 111.8(2) yes
C(7) C(8) C(9) 117.0(2) yes
C(8) C(9) C(10) 119.1(2) yes
C(8) C(9) C(14) 122.4(3) yes
C(10) C(9) C(14) 118.4(2) yes
C(9) C(10) C(11) 121.2(3) yes
C(10) C(11) C(12) 120.2(3) yes
C(11) C(12) C(13) 120.0(2) yes
C(12) C(13) C(14) 120.0(3) yes
C(9) C(14) C(13) 120.1(3) yes
O(17) C(16) N(15) 121.4(2) yes
O(17) C(16) C(18) 121.3(2) yes
N(15) C(16) C(18) 117.3(2) yes
C(16) C(18) C(19) 113.5(3) yes
N(15) C(20) C(21) 120.6(2) yes
N(15) C(20) C(25) 120.4(2) yes
C(21) C(20) C(25) 119.1(2) yes
C(20) C(21) C(22) 119.9(3) yes
C(21) C(22) C(23) 120.4(4) yes
C(22) C(23) C(24) 120.1(3) yes
C(23) C(24) C(25) 120.0(3) yes
C(20) C(25) C(24) 120.5(3) yes
N(1) C(2) H(2A) 109.2 no
N(1) C(2) H(2B) 109.3 no
C(3) C(2) H(2A) 109.6 no
C(3) C(2) H(2B) 108.8 no
H(2A) C(2) H(2B) 108.0 no
C(2) C(3) H(3B) 110.1 no
C(2) C(3) H(3A) 109.2 no
C(4) C(3) H(3B) 109.8 no
C(4) C(3) H(3A) 109.6 no
H(3B) C(3) H(3A) 108.2 no
N(15) C(4) H(4) 107.2 no
C(3) C(4) H(4) 106.8 no
C(5) C(4) H(4) 107.3 no
C(4) C(5) H(5A) 110.1 no
C(4) C(5) H(5B) 109.7 no
C(6) C(5) H(5A) 109.8 no
C(6) C(5) H(5B) 109.6 no
H(5A) C(5) H(5B) 108.2 no
N(1) C(6) H(6B) 109.8 no
N(1) C(6) H(6A) 109.6 no
C(5) C(6) H(6B) 109.7 no
C(5) C(6) H(6A) 109.5 no
H(6B) C(6) H(6A) 108.1 no
N(1) C(7) H(7A) 108.9 no
N(1) C(7) H(7B) 109.7 no
C(8) C(7) H(7A) 108.8 no
C(8) C(7) H(7B) 109.5 no
H(7A) C(7) H(7B) 108.0 no
C(7) C(8) H(8B) 107.7 no
C(7) C(8) H(8A) 108.3 no
C(9) C(8) H(8B) 107.8 no
C(9) C(8) H(8A) 108.3 no
H(8B) C(8) H(8A) 107.4 no
C(9) C(10) H(10) 119.4 no
C(11) C(10) H(10) 119.3 no
C(10) C(11) H(11) 120.0 no
C(12) C(11) H(11) 119.8 no
C(11) C(12) H(12) 119.9 no
C(13) C(12) H(12) 120.1 no
C(12) C(13) H(13) 120.0 no
C(14) C(13) H(13) 120.1 no
C(9) C(14) H(14) 120.0 no
C(13) C(14) H(14) 119.8 no
C(16) C(18) H(18B) 108.9 no
C(16) C(18) H(18A) 109.1 no
C(19) C(18) H(18B) 109.2 no
C(19) C(18) H(18A) 108.3 no
H(18B) C(18) H(18A) 107.7 no
C(18) C(19) H(19A) 110.0 no
C(18) C(19) H(19B) 109.5 no
C(18) C(19) H(19C) 108.9 no
H(19A) C(19) H(19B) 109.5 no
H(19A) C(19) H(19C) 109.5 no
H(19B) C(19) H(19C) 109.5 no
C(20) C(21) H(21) 120.1 no
C(22) C(21) H(21) 120.0 no
C(21) C(22) H(22) 119.9 no
C(23) C(22) H(22) 119.7 no
C(22) C(23) H(23) 120.0 no
C(24) C(23) H(23) 119.9 no
C(23) C(24) H(24) 120.3 no
C(25) C(24) H(24) 119.7 no
C(20) C(25) H(25) 119.4 no
C(24) C(25) H(25) 120.0 no

loop_
_geom_bond_atom_site_label_1
_geom_bond_atom_site_label_2
_geom_bond_distance
_geom_bond_publ_flag
O(17) C(16) 1.223(3) yes
N(1) C(2) 1.461(3) yes
N(1) C(6) 1.461(3) yes
N(1) C(7) 1.477(3) yes
N(15) C(4) 1.480(3) yes
N(15) C(16) 1.369(3) yes
N(15) C(20) 1.440(3) yes
C(2) C(3) 1.523(3) yes
C(3) C(4) 1.519(3) yes
C(4) C(5) 1.518(3) yes
C(5) C(6) 1.526(3) yes
C(7) C(8) 1.486(4) yes
C(8) C(9) 1.522(4) yes
C(9) C(10) 1.370(4) yes
C(9) C(14) 1.395(4) yes
C(10) C(11) 1.375(4) yes
C(11) C(12) 1.377(4) yes
C(12) C(13) 1.364(4) yes
C(13) C(14) 1.395(4) yes
C(16) C(18) 1.518(4) yes
C(18) C(19) 1.465(6) yes
C(20) C(21) 1.376(4) yes
C(20) C(25) 1.377(4) yes
C(21) C(22) 1.382(5) yes
C(22) C(23) 1.369(6) yes
C(23) C(24) 1.355(6) yes
C(24) C(25) 1.386(4) yes
C(2) H(2A) 0.970 no
C(2) H(2B) 0.970 no
C(3) H(3B) 0.970 no
C(3) H(3A) 0.970 no
C(4) H(4) 0.980 no
C(5) H(5A) 0.970 no
C(5) H(5B) 0.970 no
C(6) H(6B) 0.970 no
C(6) H(6A) 0.970 no
C(7) H(7A) 0.970 no
C(7) H(7B) 0.970 no
C(8) H(8B) 0.970 no
C(8) H(8A) 0.970 no
C(10) H(10) 0.930 no
C(11) H(11) 0.930 no
C(12) H(12) 0.930 no
C(13) H(13) 0.930 no
C(14) H(14) 0.930 no
C(18) H(18B) 0.970 no
C(18) H(18A) 0.970 no
C(19) H(19A) 0.960 no
C(19) H(19B) 0.960 no
C(19) H(19C) 0.960 no
C(21) H(21) 0.930 no
C(22) H(22) 0.930 no
C(23) H(23) 0.930 no
C(24) H(24) 0.930 no
C(25) H(25) 0.930 no

loop_
_geom_contact_atom_site_label_1
_geom_contact_atom_site_label_2
_geom_contact_distance
_geom_contact_site_symmetry_2
C(6) C(6) 3.412(4) 3_556
O(17) H(2B) 2.837 3_656
O(17) H(5B) 3.291 1_655
O(17) H(6B) 2.925 3_656
O(17) H(7A) 3.240 3_556
O(17) H(7B) 3.113 3_656
O(17) H(14) 2.994 3_556
N(1) H(3B) 3.065 1_455
N(1) H(11) 2.703 4_555
N(15) H(5A) 3.314 1_655
C(2) H(7A) 3.224 1_655
C(2) H(11) 3.168 4_555
C(2) H(12) 3.509 4_655
C(2) H(14) 3.304 1_655
C(3) H(6A) 3.234 1_655
C(3) H(11) 3.297 4_555
C(3) H(11) 3.576 4_655
C(3) H(12) 3.310 4_655
C(4) H(6A) 3.216 1_655
C(5) H(3B) 3.556 1_455
C(5) H(6B) 3.165 3_556
C(5) H(6A) 3.472 3_556
C(6) H(3B) 3.171 1_455
C(6) H(4) 3.429 1_455
C(6) H(5B) 3.191 3_556
C(6) H(6B) 2.895 3_556
C(6) H(6A) 3.226 3_556
C(7) H(2B) 3.368 1_455
C(7) H(3B) 3.493 1_455
C(7) H(11) 3.531 4_555
C(7) H(19C) 3.437 3_656
C(8) H(11) 3.361 4_555
C(8) H(12) 3.541 4_555
C(9) H(24) 3.441 4_354
C(10) H(3A) 3.265 4_454
C(10) H(13) 3.570 1_655
C(10) H(23) 3.370 1_454
C(10) H(24) 3.369 4_354
C(10) H(25) 3.435 4_354
C(11) H(3B) 3.213 4_354
C(11) H(3A) 3.242 4_454
C(11) H(8A) 3.099 4_454
C(11) H(23) 3.062 1_454
C(11) H(25) 3.116 4_354
C(12) H(3B) 3.344 4_354
C(12) H(3A) 3.497 4_354
C(12) H(8A) 3.059 4_454
C(12) H(22) 3.472 1_454
C(12) H(23) 3.192 1_454
C(12) H(24) 3.393 1_354
C(13) H(8B) 3.426 1_455
C(13) H(10) 3.582 1_455
C(13) H(19A) 3.110 3_556
C(13) H(22) 3.176 1_454
C(13) H(23) 3.572 1_354
C(13) H(23) 3.555 1_454
C(14) H(2A) 3.416 1_455
C(14) H(2B) 3.354 1_455
C(14) H(8B) 3.434 1_455
C(14) H(19A) 3.480 3_556
C(16) H(5A) 3.409 1_655
C(16) H(5B) 3.377 1_655
C(18) H(18B) 3.524 3_757
C(18) H(18A) 3.551 3_757
C(18) H(19B) 3.432 3_757
C(18) H(21) 3.316 1_655
C(19) H(7B) 3.328 3_656
C(19) H(13) 3.298 3_556
C(19) H(18B) 3.561 3_757
C(19) H(18A) 3.594 3_757
C(19) H(21) 3.395 1_655
C(21) H(18B) 3.449 1_455
C(21) H(19B) 3.366 3_757
C(21) H(25) 3.325 1_455
C(22) H(10) 3.600 4_555
C(22) H(19B) 3.236 3_757
C(22) H(24) 3.535 1_455
C(22) H(25) 3.519 1_455
C(23) H(8B) 3.420 4_555
C(23) H(10) 3.364 4_555
C(23) H(13) 3.255 1_756
C(23) H(19A) 3.537 3_757
C(24) H(8B) 3.508 4_555
C(24) H(10) 3.319 4_555
C(24) H(12) 3.424 1_756
C(24) H(13) 3.492 1_756
C(24) H(22) 3.324 1_655
C(25) H(5A) 3.469 1_655
C(25) H(10) 3.538 4_555
C(25) H(21) 3.510 1_655
C(25) H(22) 3.511 1_655
H(2A) C(14) 3.416 1_655
H(2A) H(7A) 3.262 1_655
H(2A) H(8A) 3.134 1_655
H(2A) H(11) 3.069 4_555
H(2A) H(12) 2.837 4_655
H(2A) H(14) 3.081 1_655
H(2A) H(23) 3.581 4_454
H(2A) H(24) 3.513 4_454
H(2B) O(17) 2.837 3_656
H(2B) C(7) 3.368 1_655
H(2B) C(14) 3.354 1_655
H(2B) H(6A) 3.095 1_655
H(2B) H(7A) 2.517 1_655
H(2B) H(8A) 3.553 1_655
H(2B) H(14) 2.643 1_655
H(3B) N(1) 3.065 1_655
H(3B) C(5) 3.556 1_655
H(3B) C(6) 3.171 1_655
H(3B) C(7) 3.493 1_655
H(3B) C(11) 3.213 4_655
H(3B) C(12) 3.344 4_655
H(3B) H(5A) 2.997 1_655
H(3B) H(6A) 2.667 1_655
H(3B) H(7A) 3.128 1_655
H(3B) H(8A) 3.299 1_655
H(3B) H(11) 2.711 4_655
H(3B) H(12) 2.943 4_655
H(3A) C(10) 3.265 4_555
H(3A) C(11) 3.242 4_555
H(3A) C(12) 3.497 4_655
H(3A) H(10) 2.666 4_555
H(3A) H(11) 2.625 4_555
H(3A) H(12) 3.069 4_655
H(4) C(6) 3.429 1_655
H(4) H(4) 3.311 3_656
H(4) H(5A) 3.553 1_655
H(4) H(6B) 3.409 3_656
H(4) H(6A) 2.534 1_655
H(4) H(6A) 3.472 3_556
H(5A) N(15) 3.314 1_455
H(5A) C(16) 3.409 1_455
H(5A) C(25) 3.469 1_455
H(5A) H(3B) 2.997 1_455
H(5A) H(4) 3.553 1_455
H(5A) H(11) 3.174 4_555
H(5A) H(18B) 3.556 1_455
H(5A) H(25) 2.672 1_455
H(5B) O(17) 3.291 1_455
H(5B) C(6) 3.191 3_556
H(5B) C(16) 3.377 1_455
H(5B) H(6B) 2.556 3_556
H(5B) H(6A) 2.935 3_556
H(5B) H(7A) 3.433 3_556
H(5B) H(7B) 3.534 3_556
H(5B) H(19C) 2.849 1_455
H(6B) O(17) 2.925 3_656
H(6B) C(5) 3.165 3_556
H(6B) C(6) 2.895 3_556
H(6B) H(4) 3.409 3_656
H(6B) H(5B) 2.556 3_556
H(6B) H(6B) 2.645 3_556
H(6B) H(6A) 2.561 3_556
H(6A) C(3) 3.234 1_455
H(6A) C(4) 3.216 1_455
H(6A) C(5) 3.472 3_556
H(6A) C(6) 3.226 3_556
H(6A) H(2B) 3.095 1_455
H(6A) H(3B) 2.667 1_455
H(6A) H(4) 2.534 1_455
H(6A) H(4) 3.472 3_556
H(6A) H(5B) 2.935 3_556
H(6A) H(6B) 2.561 3_556
H(6A) H(6A) 3.325 3_556
H(7A) O(17) 3.240 3_556
H(7A) C(2) 3.224 1_455
H(7A) H(2A) 3.262 1_455
H(7A) H(2B) 2.517 1_455
H(7A) H(3B) 3.128 1_455
H(7A) H(5B) 3.433 3_556
H(7A) H(19C) 3.427 3_656
H(7B) O(17) 3.113 3_656
H(7B) C(19) 3.328 3_656
H(7B) H(5B) 3.534 3_556
H(7B) H(13) 3.338 1_655
H(7B) H(14) 3.070 1_655
H(7B) H(19A) 3.202 3_656
H(7B) H(19C) 2.607 3_656
H(8B) C(13) 3.426 1_655
H(8B) C(14) 3.434 1_655
H(8B) C(23) 3.420 4_454
H(8B) C(24) 3.508 4_454
H(8B) H(11) 3.525 4_555
H(8B) H(13) 3.346 1_655
H(8B) H(14) 3.417 1_655
H(8B) H(23) 3.200 4_454
H(8B) H(24) 3.331 4_454
H(8A) C(11) 3.099 4_555
H(8A) C(12) 3.059 4_555
H(8A) H(2A) 3.134 1_455
H(8A) H(2B) 3.553 1_455
H(8A) H(3B) 3.299 1_455
H(8A) H(11) 2.630 4_555
H(8A) H(12) 2.574 4_555
H(8A) H(23) 3.242 4_454
H(8A) H(24) 3.242 4_354
H(10) C(13) 3.582 1_655
H(10) C(22) 3.600 4_454
H(10) C(23) 3.364 4_454
H(10) C(24) 3.319 4_454
H(10) C(25) 3.538 4_454
H(10) H(3A) 2.666 4_454
H(10) H(12) 3.518 1_655
H(10) H(13) 3.476 1_655
H(10) H(24) 3.569 4_354
H(10) H(25) 3.473 4_354
H(11) N(1) 2.703 4_454
H(11) C(2) 3.168 4_454
H(11) C(3) 3.576 4_354
H(11) C(3) 3.297 4_454
H(11) C(7) 3.531 4_454
H(11) C(8) 3.361 4_454
H(11) H(2A) 3.069 4_454
H(11) H(3B) 2.711 4_354
H(11) H(3A) 2.625 4_454
H(11) H(5A) 3.174 4_454
H(11) H(8B) 3.525 4_454
H(11) H(8A) 2.630 4_454
H(11) H(23) 3.291 1_454
H(11) H(25) 2.956 4_354
H(12) C(2) 3.509 4_354
H(12) C(3) 3.310 4_354
H(12) C(8) 3.541 4_454
H(12) C(24) 3.424 1_354
H(12) H(2A) 2.837 4_354
H(12) H(3B) 2.943 4_354
H(12) H(3A) 3.069 4_354
H(12) H(8A) 2.574 4_454
H(12) H(10) 3.518 1_455
H(12) H(23) 3.116 1_354
H(12) H(23) 3.522 1_454
H(12) H(24) 2.749 1_354
H(13) C(10) 3.570 1_455
H(13) C(19) 3.298 3_556
H(13) C(23) 3.255 1_354
H(13) C(24) 3.492 1_354
H(13) H(7B) 3.338 1_455
H(13) H(8B) 3.346 1_455
H(13) H(10) 3.476 1_455
H(13) H(19A) 2.385 3_556
H(13) H(19C) 3.517 3_556
H(13) H(22) 3.147 1_454
H(13) H(23) 2.872 1_354
H(13) H(24) 3.341 1_354
H(14) O(17) 2.994 3_556
H(14) C(2) 3.304 1_455
H(14) H(2A) 3.081 1_455
H(14) H(2B) 2.643 1_455
H(14) H(7B) 3.070 1_455
H(14) H(8B) 3.417 1_455
H(14) H(19A) 3.098 3_556
H(18B) C(18) 3.524 3_757
H(18B) C(19) 3.561 3_757
H(18B) C(21) 3.449 1_655
H(18B) H(5A) 3.556 1_655
H(18B) H(18B) 3.410 3_757
H(18B) H(18A) 3.061 3_757
H(18B) H(19B) 3.069 3_757
H(18B) H(21) 2.592 1_655
H(18A) C(18) 3.551 3_757
H(18A) C(19) 3.594 3_757
H(18A) H(18B) 3.061 3_757
H(18A) H(18A) 3.466 3_757
H(18A) H(19B) 3.427 1_455
H(18A) H(19B) 2.877 3_757
H(18A) H(22) 3.464 3_657
H(19A) C(13) 3.110 3_556
H(19A) C(14) 3.480 3_556
H(19A) C(23) 3.537 3_757
H(19A) H(7B) 3.202 3_656
H(19A) H(13) 2.385 3_556
H(19A) H(14) 3.098 3_556
H(19A) H(22) 3.341 3_657
H(19B) C(18) 3.432 3_757
H(19B) C(21) 3.366 3_757
H(19B) C(22) 3.236 3_757
H(19B) H(18B) 3.069 3_757
H(19B) H(18A) 3.427 1_655
H(19B) H(18A) 2.877 3_757
H(19B) H(21) 3.047 1_655
H(19B) H(21) 3.566 3_757
H(19B) H(22) 3.374 3_757
H(19C) C(7) 3.437 3_656
H(19C) H(5B) 2.849 1_655
H(19C) H(7A) 3.427 3_656
H(19C) H(7B) 2.607 3_656
H(19C) H(13) 3.517 3_556
H(19C) H(21) 3.300 1_655
H(21) C(18) 3.316 1_455
H(21) C(19) 3.395 1_455
H(21) C(25) 3.510 1_455
H(21) H(18B) 2.592 1_455
H(21) H(19B) 3.047 1_455
H(21) H(19B) 3.566 3_757
H(21) H(19C) 3.300 1_455
H(21) H(25) 3.063 1_455
H(22) C(12) 3.472 1_656
H(22) C(13) 3.176 1_656
H(22) C(24) 3.324 1_455
H(22) C(25) 3.511 1_455
H(22) H(13) 3.147 1_656
H(22) H(18A) 3.464 3_657
H(22) H(19A) 3.341 3_657
H(22) H(19B) 3.374 3_757
H(22) H(24) 3.074 1_455
H(22) H(25) 3.392 1_455
H(23) C(10) 3.370 1_656
H(23) C(11) 3.062 1_656
H(23) C(12) 3.192 1_656
H(23) C(13) 3.555 1_656
H(23) C(13) 3.572 1_756
H(23) H(2A) 3.581 4_555
H(23) H(8B) 3.200 4_555
H(23) H(8A) 3.242 4_555
H(23) H(11) 3.291 1_656
H(23) H(12) 3.522 1_656
H(23) H(12) 3.116 1_756
H(23) H(13) 2.872 1_756
H(24) C(9) 3.441 4_655
H(24) C(10) 3.369 4_655
H(24) C(12) 3.393 1_756
H(24) C(22) 3.535 1_655
H(24) H(2A) 3.513 4_555
H(24) H(8B) 3.331 4_555
H(24) H(8A) 3.242 4_655
H(24) H(10) 3.569 4_655
H(24) H(12) 2.749 1_756
H(24) H(13) 3.341 1_756
H(24) H(22) 3.074 1_655
H(25) C(10) 3.435 4_655
H(25) C(11) 3.116 4_655
H(25) C(21) 3.325 1_655
H(25) C(22) 3.519 1_655
H(25) H(5A) 2.672 1_655
H(25) H(10) 3.473 4_655
H(25) H(11) 2.956 4_655
H(25) H(21) 3.063 1_655
H(25) H(22) 3.392 1_655

loop_
_geom_torsion_atom_site_label_1
_geom_torsion_atom_site_label_2
_geom_torsion_atom_site_label_3
_geom_torsion_atom_site_label_4
_geom_torsion
C(2) N(1) C(6) C(5) 62.5(3)
C(6) N(1) C(2) C(3) -60.9(2)
C(2) N(1) C(7) C(8) -76.4(3)
C(7) N(1) C(2) C(3) 179.1(2)
C(6) N(1) C(7) C(8) 163.5(2)
C(7) N(1) C(6) C(5) -176.1(2)
C(4) N(15) C(16) O(17) 2.2(4)
C(4) N(15) C(16) C(18) -178.8(2)
C(16) N(15) C(4) C(3) -146.0(2)
C(16) N(15) C(4) C(5) 88.9(3)
C(4) N(15) C(20) C(21) 90.1(3)
C(4) N(15) C(20) C(25) -88.5(3)
C(20) N(15) C(4) C(3) 43.5(3)
C(20) N(15) C(4) C(5) -81.6(2)
C(16) N(15) C(20) C(21) -80.0(3)
C(16) N(15) C(20) C(25) 101.3(3)
C(20) N(15) C(16) O(17) 172.5(3)
C(20) N(15) C(16) C(18) -8.6(4)
N(1) C(2) C(3) C(4) 56.5(3)
C(2) C(3) C(4) N(15) -179.9(2)
C(2) C(3) C(4) C(5) -53.5(3)
N(15) C(4) C(5) C(6) -177.5(2)
C(3) C(4) C(5) C(6) 55.9(2)
C(4) C(5) C(6) N(1) -60.7(3)
N(1) C(7) C(8) C(9) -169.1(3)
C(7) C(8) C(9) C(10) -148.9(3)
C(7) C(8) C(9) C(14) 34.3(5)
C(8) C(9) C(10) C(11) -173.2(3)
C(8) C(9) C(14) C(13) 172.9(3)
C(10) C(9) C(14) C(13) -3.8(5)
C(14) C(9) C(10) C(11) 3.7(5)
C(9) C(10) C(11) C(12) -0.6(5)
C(10) C(11) C(12) C(13) -2.4(5)
C(11) C(12) C(13) C(14) 2.2(5)
C(12) C(13) C(14) C(9) 0.9(5)
O(17) C(16) C(18) C(19) 24.8(5)
N(15) C(16) C(18) C(19) -154.2(3)
N(15) C(20) C(21) C(22) -179.2(2)
N(15) C(20) C(25) C(24) 179.0(2)
C(21) C(20) C(25) C(24) 0.3(4)
C(25) C(20) C(21) C(22) -0.5(4)
C(20) C(21) C(22) C(23) -0.1(4)
C(21) C(22) C(23) C(24) 0.8(5)
C(22) C(23) C(24) C(25) -0.9(5)
C(23) C(24) C(25) C(20) 0.4(4)
